data_4103692
loop_
_publ_author_name
'Paul D. Oldenburg'
'Yan Feng'
'Iweta Pryjomska-Ray'
'Daniel Ness'
'Lawrence Que'

_publ_section_title
;
 Olefin Cis-Dihydroxylation with Bio-Inspired Iron Catalysts. Evidence for
 an FeII/FeIV Catalytic Cycle
;
_journal_name_full 'Journal of the American Chemical Society'
_journal_page_first 17713
_journal_page_last 17723
_journal_paper_doi 10.1021/ja1021014
_journal_volume 132
_journal_year 2010
_chemical_formula_moiety 'C38 H28 F6 Fe N6 O2, 2(C F3 O3 S), 5(C2 H3 N)'
_chemical_formula_sum 'C50 H43 F12 Fe N11 O8 S2'
_chemical_formula_weight 1273.92
_chemical_name_common 07067c
_chemical_name_systematic
; 
 ? 
;
_space_group_IT_number 2
_symmetry_cell_setting triclinic
_symmetry_space_group_name_Hall '-P 1'
_symmetry_space_group_name_H-M 'P -1'
_atom_sites_solution_hydrogens geom
_atom_sites_solution_primary direct
_atom_sites_solution_secondary difmap
_audit_creation_method SHELXL-97
_cell_angle_alpha 115.343(3)
_cell_angle_beta 94.307(3)
_cell_angle_gamma 100.069(3)
_cell_formula_units_Z 1
_cell_length_a 11.299(2)
_cell_length_b 12.053(2)
_cell_length_c 12.362(2)
_cell_measurement_reflns_used 2289
_cell_measurement_temperature 123(2)
_cell_measurement_theta_max 26.99
_cell_measurement_theta_min 2.345
_cell_volume 1476.7(4)
_computing_cell_refinement 'Bruker SMART'
_computing_data_collection 'Bruker SMART'
_computing_data_reduction 'Bruker SAINT'
_computing_molecular_graphics 'Bruker SHELXTL'
_computing_publication_material 'Bruker SHELXTL'
_computing_structure_refinement 'Bruker SHELXTL'
_computing_structure_solution 'Bruker SHELXTL'
_diffrn_ambient_temperature 123(2)
_diffrn_measured_fraction_theta_full 0.983
_diffrn_measured_fraction_theta_max 0.983
_diffrn_measurement_device_type 'CCD area detector'
_diffrn_measurement_method 'phi and omega scans'
_diffrn_radiation_monochromator graphite
_diffrn_radiation_source 'sealed tube'
_diffrn_radiation_type MoK\a
_diffrn_radiation_wavelength 0.71073
_diffrn_reflns_av_R_equivalents 0.0267
_diffrn_reflns_av_sigmaI/netI 0.0303
_diffrn_reflns_limit_h_max 13
_diffrn_reflns_limit_h_min -13
_diffrn_reflns_limit_k_max 12
_diffrn_reflns_limit_k_min -14
_diffrn_reflns_limit_l_max 14
_diffrn_reflns_limit_l_min 0
_diffrn_reflns_number 16713
_diffrn_reflns_theta_full 25.03
_diffrn_reflns_theta_max 25.03
_diffrn_reflns_theta_min 1.85
_exptl_absorpt_coefficient_mu 0.423
_exptl_absorpt_correction_T_max 0.9201
_exptl_absorpt_correction_T_min 0.8490
_exptl_absorpt_correction_type multi-scan
_exptl_absorpt_process_details 'SADABS (Sheldrick, 2003)'
_exptl_crystal_colour Yellow
_exptl_crystal_density_diffrn 1.433
_exptl_crystal_density_method 'not measured'
_exptl_crystal_description Plate
_exptl_crystal_F_000 650
_exptl_crystal_size_max 0.40
_exptl_crystal_size_mid 0.25
_exptl_crystal_size_min 0.20
_refine_diff_density_max 0.442
_refine_diff_density_min -0.353
_refine_diff_density_rms 0.050
_refine_ls_extinction_method none
_refine_ls_goodness_of_fit_ref 1.121
_refine_ls_hydrogen_treatment constr
_refine_ls_matrix_type full
_refine_ls_number_parameters 423
_refine_ls_number_reflns 5139
_refine_ls_number_restraints 171
_refine_ls_restrained_S_all 1.183
_refine_ls_R_factor_all 0.0588
_refine_ls_R_factor_gt 0.0495
_refine_ls_shift/su_max 0.000
_refine_ls_shift/su_mean 0.000
_refine_ls_structure_factor_coef Fsqd
_refine_ls_weighting_details 'calc w=1/[\s^2^(Fo^2^)+(0.0819P)^2^+0.4425P] where P=(Fo^2^+2Fc^2^)/3'
_refine_ls_weighting_scheme calc
_refine_ls_wR_factor_gt 0.1420
_refine_ls_wR_factor_ref 0.1471
_reflns_number_gt 4123
_reflns_number_total 5139
_reflns_threshold_expression >2sigma(I)
_cod_data_source_file ja1021014_si_002.cif
_cod_data_source_block 07067c
_cod_original_cell_volume 1476.7(5)
_cod_original_sg_symbol_H-M 'P -1 '
_cod_database_code 4103692

loop_
_symmetry_equiv_pos_as_xyz
'x, y, z'
'-x, -y, -z'

loop_
_atom_site_label
_atom_site_type_symbol
_atom_site_fract_x
_atom_site_fract_y
_atom_site_fract_z
_atom_site_U_iso_or_equiv
_atom_site_adp_type
_atom_site_occupancy
_atom_site_symmetry_multiplicity
_atom_site_calc_flag
_atom_site_refinement_flags
_atom_site_disorder_assembly
_atom_site_disorder_group
Fe1 Fe 0.0000 0.0000 0.5000 0.04077(19) Uani 1 2 d S . .
C1 C 0.1935(2) -0.1438(2) 0.3381(3) 0.0482(7) Uani 1 1 d . . .
H1A H 0.2504 -0.1981 0.2987 0.058 Uiso 1 1 calc R . .
N1 N 0.1932(2) -0.0610(2) 0.2781(2) 0.0469(6) Uani 1 1 d . A .
H1B H 0.2434 -0.0686 0.2256 0.056 Uiso 1 1 calc R . .
C2 C 0.1265(2) 0.0234(2) 0.2939(3) 0.0454(7) Uani 1 1 d . . .
O1 O 0.05384(17) 0.04779(17) 0.36812(18) 0.0486(5) Uani 1 1 d . A .
C3 C 0.1358(2) 0.0895(2) 0.2166(2) 0.0458(7) Uani 0.553(5) 1 d PD A 1
C4 C 0.1600(3) 0.0315(5) 0.1014(5) 0.0518(15) Uani 0.553(5) 1 d PDU A 1
H4A H 0.1717 -0.0521 0.0694 0.062 Uiso 0.553(5) 1 calc PR A 1
C5 C 0.1671(3) 0.0956(5) 0.0321(5) 0.0510(14) Uani 0.553(5) 1 d PDU A 1
H5A H 0.1839 0.0554 -0.0480 0.061 Uiso 0.553(5) 1 calc PR A 1
C6 C 0.1503(2) 0.2178(2) 0.0767(2) 0.0466(7) Uani 0.553(5) 1 d PD A 1
C7 C 0.1206(4) 0.2735(5) 0.1940(5) 0.0516(15) Uani 0.553(5) 1 d PDU A 1
H7A H 0.1063 0.3561 0.2258 0.062 Uiso 0.553(5) 1 calc PR A 1
C8 C 0.1123(4) 0.2086(5) 0.2630(5) 0.0516(14) Uani 0.553(5) 1 d PDU A 1
H8A H 0.0905 0.2453 0.3415 0.062 Uiso 0.553(5) 1 calc PR A 1
C3' C 0.1358(2) 0.0895(2) 0.2166(2) 0.0458(7) Uani 0.447(5) 1 d PD A 2
C4' C 0.2511(6) 0.1141(5) 0.1697(5) 0.0533(18) Uani 0.447(5) 1 d PDU A 2
H4B H 0.3196 0.0855 0.1880 0.064 Uiso 0.447(5) 1 calc PR A 2
C5' C 0.2584(5) 0.1782(5) 0.0999(5) 0.0503(17) Uani 0.447(5) 1 d PDU A 2
H5B H 0.3303 0.1951 0.0691 0.060 Uiso 0.447(5) 1 calc PR A 2
C6' C 0.1503(2) 0.2178(2) 0.0767(2) 0.0466(7) Uani 0.447(5) 1 d PD A 2
C7' C 0.0542(6) 0.1985(5) 0.1175(5) 0.0544(19) Uani 0.447(5) 1 d PDU A 2
H7B H -0.0139 0.2279 0.0999 0.065 Uiso 0.447(5) 1 calc PR A 2
C8' C 0.0468(6) 0.1342(5) 0.1885(5) 0.0539(19) Uani 0.447(5) 1 d PDU A 2
H8B H -0.0271 0.1221 0.2182 0.065 Uiso 0.447(5) 1 calc PR A 2
C9 C 0.1583(3) 0.2831(3) -0.0019(3) 0.0502(7) Uani 1 1 d . . .
F1 F 0.26725(17) 0.2989(2) -0.03469(19) 0.0761(6) Uani 1 1 d . A .
F2 F 0.08007(17) 0.21535(17) -0.10752(17) 0.0672(5) Uani 1 1 d . A .
F3 F 0.1313(2) 0.39502(17) 0.04750(19) 0.0788(6) Uani 1 1 d . A .
C10 C 0.0730(2) -0.2356(2) 0.3111(3) 0.0467(7) Uani 1 1 d . . .
C11 C 0.0575(3) -0.3592(3) 0.2225(3) 0.0587(9) Uani 1 1 d . . .
H11A H 0.1211 -0.3842 0.1780 0.070 Uiso 1 1 calc R . .
C12 C -0.0503(3) -0.4450(3) 0.1995(3) 0.0624(9) Uani 1 1 d . . .
H12A H -0.0623 -0.5295 0.1386 0.075 Uiso 1 1 calc R . .
C13 C -0.1406(3) -0.4065(3) 0.2660(3) 0.0604(9) Uani 1 1 d . . .
H13A H -0.2152 -0.4643 0.2532 0.073 Uiso 1 1 calc R . .
C14 C -0.1203(3) -0.2816(3) 0.3521(3) 0.0518(7) Uani 1 1 d . . .
H14A H -0.1831 -0.2550 0.3971 0.062 Uiso 1 1 calc R . .
N2 N -0.0164(2) -0.19701(19) 0.3747(2) 0.0474(6) Uani 1 1 d . . .
C15 C 0.2502(2) -0.0742(2) 0.4720(3) 0.0448(7) Uani 1 1 d . . .
C16 C 0.3637(3) -0.0875(3) 0.5087(3) 0.0542(8) Uani 1 1 d . . .
H16A H 0.4069 -0.1374 0.4506 0.065 Uiso 1 1 calc R . .
C17 C 0.4132(3) -0.0270(3) 0.6310(3) 0.0637(9) Uani 1 1 d . . .
H17A H 0.4907 -0.0357 0.6576 0.076 Uiso 1 1 calc R . .
C18 C 0.3505(3) 0.0448(3) 0.7129(3) 0.0563(8) Uani 1 1 d . . .
H18A H 0.3836 0.0879 0.7970 0.068 Uiso 1 1 calc R . .
C19 C 0.2371(3) 0.0534(3) 0.6706(3) 0.0496(7) Uani 1 1 d . . .
H19A H 0.1926 0.1024 0.7279 0.060 Uiso 1 1 calc R . .
N3 N 0.1870(2) -0.00408(19) 0.5524(2) 0.0445(6) Uani 1 1 d . . .
O2 O 0.3514(5) -0.3664(3) -0.0121(5) 0.1047(19) Uani 0.563(4) 1 d PDU B 1
O3 O 0.1927(2) -0.2626(3) -0.0270(4) 0.0754(15) Uani 0.563(4) 1 d PDU B 1
O4 O 0.3640(5) -0.1530(4) 0.1337(3) 0.0595(15) Uani 0.563(4) 1 d PDU B 1
S1 S 0.31722(19) -0.25057(19) 0.01410(18) 0.0452(6) Uani 0.563(4) 1 d PDU B 1
C20 C 0.3977(4) -0.1974(5) -0.0784(4) 0.0904(17) Uani 0.563(4) 1 d PDU B 1
F4 F 0.5185(3) -0.1759(6) -0.0452(4) 0.129(2) Uani 0.563(4) 1 d PDU B 1
F5 F 0.3700(6) -0.0916(6) -0.0719(7) 0.155(3) Uani 0.563(4) 1 d PDU B 1
F6 F 0.3679(6) -0.2847(7) -0.1949(4) 0.163(3) Uani 0.563(4) 1 d PDU B 1
O2' O 0.4752(5) -0.2727(6) -0.0045(5) 0.095(2) Uani 0.437(4) 1 d PDU B 2
O3' O 0.2616(6) -0.3226(5) 0.0031(5) 0.130(4) Uani 0.437(4) 1 d PDU B 2
O4' O 0.3790(6) -0.1118(4) 0.1177(4) 0.0500(16) Uani 0.437(4) 1 d PDU B 2
S1' S 0.3650(2) -0.2304(3) 0.0143(2) 0.0459(7) Uani 0.437(4) 1 d PDU B 2
C20' C 0.3343(4) -0.1990(5) -0.1107(5) 0.0846(19) Uani 0.437(4) 1 d PDU B 2
F4' F 0.4306(6) -0.1210(5) -0.1173(5) 0.101(2) Uani 0.437(4) 1 d PDU B 2
F5' F 0.2398(6) -0.1451(10) -0.1041(7) 0.235(6) Uani 0.437(4) 1 d PDU B 2
F6' F 0.3102(8) -0.3054(6) -0.2154(4) 0.165(4) Uani 0.437(4) 1 d PDU B 2

loop_
_atom_site_aniso_label
_atom_site_aniso_U_11
_atom_site_aniso_U_22
_atom_site_aniso_U_33
_atom_site_aniso_U_23
_atom_site_aniso_U_13
_atom_site_aniso_U_12
Fe1 0.0383(3) 0.0235(3) 0.0437(3) 0.0005(2) -0.0100(2) 0.0121(2)
C1 0.0479(15) 0.0282(13) 0.0487(16) -0.0026(12) -0.0089(12) 0.0203(11)
N1 0.0485(12) 0.0340(12) 0.0422(12) 0.0006(10) -0.0055(10) 0.0201(10)
C2 0.0448(14) 0.0291(13) 0.0417(15) -0.0023(11) -0.0088(12) 0.0135(11)
O1 0.0499(11) 0.0351(10) 0.0501(11) 0.0073(9) -0.0020(9) 0.0198(8)
C3 0.0451(15) 0.0336(14) 0.0426(15) 0.0017(12) -0.0051(12) 0.0164(11)
C4 0.058(3) 0.038(3) 0.047(3) 0.004(2) -0.002(2) 0.027(2)
C5 0.049(3) 0.042(3) 0.046(3) 0.001(2) 0.003(2) 0.022(2)
C6 0.0435(15) 0.0366(15) 0.0432(15) 0.0021(12) 0.0005(12) 0.0138(12)
C7 0.052(3) 0.027(3) 0.062(4) 0.005(3) 0.013(3) 0.016(2)
C8 0.053(3) 0.036(3) 0.055(3) 0.008(3) 0.014(3) 0.018(2)
C3' 0.0451(15) 0.0336(14) 0.0426(15) 0.0017(12) -0.0051(12) 0.0164(11)
C4' 0.044(4) 0.049(4) 0.060(4) 0.015(3) -0.001(3) 0.024(3)
C5' 0.040(3) 0.048(4) 0.060(4) 0.019(3) 0.008(3) 0.018(3)
C6' 0.0435(15) 0.0366(15) 0.0432(15) 0.0021(12) 0.0005(12) 0.0138(12)
C7' 0.046(4) 0.069(5) 0.061(4) 0.034(4) 0.011(3) 0.032(4)
C8' 0.041(4) 0.065(5) 0.059(4) 0.025(4) 0.011(3) 0.026(3)
C9 0.0490(16) 0.0383(15) 0.0492(17) 0.0044(13) 0.0074(13) 0.0168(12)
F1 0.0567(11) 0.1013(16) 0.0734(13) 0.0385(12) 0.0167(10) 0.0255(11)
F2 0.0764(12) 0.0498(10) 0.0613(11) 0.0160(9) -0.0176(9) 0.0163(9)
F3 0.1283(18) 0.0364(10) 0.0761(13) 0.0178(9) 0.0482(13) 0.0368(11)
C10 0.0437(14) 0.0278(13) 0.0502(16) 0.0013(12) -0.0149(12) 0.0165(11)
C11 0.0536(17) 0.0299(14) 0.0635(19) -0.0052(13) -0.0185(14) 0.0202(12)
C12 0.0591(18) 0.0267(14) 0.070(2) -0.0050(14) -0.0199(16) 0.0170(13)
C13 0.0567(17) 0.0278(14) 0.072(2) 0.0054(14) -0.0228(16) 0.0076(13)
C14 0.0472(15) 0.0302(14) 0.0606(18) 0.0073(13) -0.0112(13) 0.0095(12)
N2 0.0472(13) 0.0249(11) 0.0516(14) 0.0028(10) -0.0148(11) 0.0115(10)
C15 0.0412(14) 0.0282(13) 0.0487(16) 0.0045(12) -0.0106(12) 0.0103(11)
C16 0.0415(15) 0.0449(16) 0.0576(18) 0.0059(14) -0.0072(13) 0.0170(12)
C17 0.0432(16) 0.063(2) 0.061(2) 0.0085(17) -0.0176(14) 0.0167(14)
C18 0.0484(16) 0.0532(18) 0.0482(17) 0.0073(14) -0.0113(13) 0.0146(14)
C19 0.0481(15) 0.0373(15) 0.0461(16) 0.0049(12) -0.0096(13) 0.0115(12)
N3 0.0443(12) 0.0270(11) 0.0444(13) 0.0007(10) -0.0110(10) 0.0135(9)
O2 0.110(4) 0.073(3) 0.124(5) 0.024(3) 0.003(3) 0.063(3)
O3 0.0382(17) 0.040(2) 0.105(4) -0.003(2) -0.0144(18) 0.0093(15)
O4 0.045(2) 0.074(3) 0.046(2) 0.012(2) 0.0011(16) 0.023(3)
S1 0.0368(12) 0.0357(10) 0.0505(9) 0.0069(7) -0.0018(8) 0.0146(9)
C20 0.071(3) 0.145(5) 0.061(3) 0.048(3) 0.012(3) 0.034(4)
F4 0.063(2) 0.228(7) 0.101(3) 0.080(4) 0.029(2) 0.026(3)
F5 0.167(6) 0.195(6) 0.204(7) 0.167(6) 0.078(6) 0.065(5)
F6 0.119(4) 0.274(8) 0.055(3) 0.036(4) 0.027(2) 0.044(5)
O2' 0.113(4) 0.100(5) 0.105(5) 0.051(4) 0.045(4) 0.084(4)
O3' 0.138(6) 0.109(6) 0.059(4) 0.002(4) 0.021(5) -0.081(5)
O4' 0.044(3) 0.046(3) 0.047(3) 0.009(2) -0.002(2) 0.012(2)
S1' 0.0425(15) 0.0355(11) 0.0509(11) 0.0142(8) 0.0044(11) 0.0030(11)
C20' 0.071(4) 0.130(6) 0.057(3) 0.046(3) -0.004(4) 0.029(4)
F4' 0.159(5) 0.079(4) 0.074(4) 0.047(3) 0.022(4) 0.016(3)
F5' 0.173(6) 0.490(18) 0.174(7) 0.214(9) 0.046(6) 0.221(10)
F6' 0.228(11) 0.149(6) 0.050(3) 0.032(3) -0.012(4) -0.072(5)

loop_
_atom_type_symbol
_atom_type_description
_atom_type_scat_dispersion_real
_atom_type_scat_dispersion_imag
_atom_type_scat_source
C C 0.0033 0.0016 'International Tables Vol C Tables 4.2.6.8 and 6.1.1.4'
H H 0.0000 0.0000 'International Tables Vol C Tables 4.2.6.8 and 6.1.1.4'
N N 0.0061 0.0033 'International Tables Vol C Tables 4.2.6.8 and 6.1.1.4'
O O 0.0106 0.0060 'International Tables Vol C Tables 4.2.6.8 and 6.1.1.4'
F F 0.0171 0.0103 'International Tables Vol C Tables 4.2.6.8 and 6.1.1.4'
S S 0.1246 0.1234 'International Tables Vol C Tables 4.2.6.8 and 6.1.1.4'
Fe Fe 0.3463 0.8444 'International Tables Vol C Tables 4.2.6.8 and 6.1.1.4'

loop_
_geom_angle_atom_site_label_1
_geom_angle_atom_site_label_2
_geom_angle_atom_site_label_3
_geom_angle
_geom_angle_site_symmetry_1
_geom_angle_site_symmetry_3
O1 Fe1 O1 180.00(4) 2_556 .
O1 Fe1 N2 88.86(9) 2_556 2_556
O1 Fe1 N2 91.13(9) . 2_556
O1 Fe1 N2 91.13(9) 2_556 .
O1 Fe1 N2 88.87(9) . .
N2 Fe1 N2 179.999(1) 2_556 .
O1 Fe1 N3 90.37(8) 2_556 .
O1 Fe1 N3 89.63(8) . .
N2 Fe1 N3 95.80(8) 2_556 .
N2 Fe1 N3 84.20(8) . .
O1 Fe1 N3 89.63(8) 2_556 2_556
O1 Fe1 N3 90.37(8) . 2_556
N2 Fe1 N3 84.20(8) 2_556 2_556
N2 Fe1 N3 95.80(8) . 2_556
N3 Fe1 N3 180.0 . 2_556
N1 C1 C10 113.8(2) . .
N1 C1 C15 113.8(2) . .
C10 C1 C15 114.2(3) . .
N1 C1 H1A 104.5 . .
C10 C1 H1A 104.5 . .
C15 C1 H1A 104.5 . .
C2 N1 C1 127.9(3) . .
C2 N1 H1B 116.0 . .
C1 N1 H1B 116.0 . .
O1 C2 N1 123.6(3) . .
O1 C2 C3 118.3(2) . .
N1 C2 C3 118.1(3) . .
C2 O1 Fe1 139.13(18) . .
C4 C3 C8 121.5(4) . .
C4 C3 C2 120.9(3) . .
C8 C3 C2 117.5(3) . .
C3 C4 C5 119.2(4) . .
C3 C4 H4A 120.4 . .
C5 C4 H4A 120.4 . .
C4 C5 C6 121.5(5) . .
C4 C5 H5A 119.2 . .
C6 C5 H5A 119.2 . .
C5 C6 C7 118.1(4) . .
C5 C6 C9 119.5(3) . .
C7 C6 C9 122.3(3) . .
C8 C7 C6 120.3(4) . .
C8 C7 H7A 119.8 . .
C6 C7 H7A 119.8 . .
C7 C8 C3 119.2(5) . .
C7 C8 H8A 120.4 . .
C3 C8 H8A 120.4 . .
C5' C4' H4B 119.8 . .
C4' C5' H5B 122.0 . .
C8' C7' H7B 119.7 . .
C7' C8' H8B 118.1 . .
F3 C9 F1 107.4(3) . .
F3 C9 F2 105.9(2) . .
F1 C9 F2 104.6(2) . .
F3 C9 C6 113.6(2) . .
F1 C9 C6 113.5(2) . .
F2 C9 C6 111.2(2) . .
N2 C10 C11 121.4(3) . .
N2 C10 C1 119.6(2) . .
C11 C10 C1 118.9(3) . .
C12 C11 C10 119.7(3) . .
C12 C11 H11A 120.2 . .
C10 C11 H11A 120.2 . .
C11 C12 C13 119.0(3) . .
C11 C12 H12A 120.5 . .
C13 C12 H12A 120.5 . .
C12 C13 C14 118.6(3) . .
C12 C13 H13A 120.7 . .
C14 C13 H13A 120.7 . .
N2 C14 C13 123.0(3) . .
N2 C14 H14A 118.5 . .
C13 C14 H14A 118.5 . .
C14 N2 C10 118.3(2) . .
C14 N2 Fe1 120.0(2) . .
C10 N2 Fe1 121.57(18) . .
N3 C15 C16 121.6(3) . .
N3 C15 C1 119.0(2) . .
C16 C15 C1 119.4(3) . .
C17 C16 C15 119.2(3) . .
C17 C16 H16A 120.4 . .
C15 C16 H16A 120.4 . .
C18 C17 C16 119.7(3) . .
C18 C17 H17A 120.2 . .
C16 C17 H17A 120.2 . .
C17 C18 C19 118.4(3) . .
C17 C18 H18A 120.8 . .
C19 C18 H18A 120.8 . .
N3 C19 C18 123.2(3) . .
N3 C19 H19A 118.4 . .
C18 C19 H19A 118.4 . .
C15 N3 C19 118.0(2) . .
C15 N3 Fe1 122.20(17) . .
C19 N3 Fe1 119.37(19) . .
O3 S1 O2 115.0(2) . .
O3 S1 O4 114.5(3) . .
O2 S1 O4 114.8(3) . .
O3 S1 C20 104.5(2) . .
O2 S1 C20 102.2(2) . .
O4 S1 C20 103.5(2) . .
F5 C20 F4 109.1(4) . .
F5 C20 F6 107.6(4) . .
F4 C20 F6 108.0(4) . .
F5 C20 S1 110.9(3) . .
F4 C20 S1 111.0(3) . .
F6 C20 S1 110.2(4) . .
O3' S1' O4' 114.0(3) . .
O3' S1' O2' 115.4(3) . .
O4' S1' O2' 113.9(3) . .
O3' S1' C20' 104.9(3) . .
O4' S1' C20' 104.3(2) . .
O2' S1' C20' 102.4(2) . .
F5' C20' F4' 107.3(4) . .
F5' C20' F6' 108.0(4) . .
F4' C20' F6' 107.1(4) . .
F5' C20' S1' 112.3(4) . .
F4' C20' S1' 111.0(3) . .
F6' C20' S1' 110.9(4) . .

loop_
_geom_bond_atom_site_label_1
_geom_bond_atom_site_label_2
_geom_bond_distance
_geom_bond_site_symmetry_2
Fe1 O1 2.047(2) 2_556
Fe1 O1 2.047(2) .
Fe1 N2 2.174(2) 2_556
Fe1 N2 2.174(2) .
Fe1 N3 2.178(2) .
Fe1 N3 2.178(2) 2_556
C1 N1 1.476(4) .
C1 C10 1.509(4) .
C1 C15 1.522(4) .
C1 H1A 1.0000 .
N1 C2 1.328(3) .
N1 H1B 0.8800 .
C2 O1 1.253(3) .
C2 C3 1.481(4) .
C3 C4 1.366(6) .
C3 C8 1.383(6) .
C4 C5 1.375(8) .
C4 H4A 0.9500 .
C5 C6 1.389(6) .
C5 H5A 0.9500 .
C6 C7 1.408(6) .
C6 C9 1.488(4) .
C7 C8 1.381(8) .
C7 H7A 0.9500 .
C8 H8A 0.9500 .
C4' C5' 1.380(10) .
C4' H4B 0.9500 .
C5' H5B 0.9500 .
C7' C8' 1.395(10) .
C7' H7B 0.9500 .
C8' H8B 0.9500 .
C9 F3 1.324(3) .
C9 F1 1.332(3) .
C9 F2 1.346(3) .
C10 N2 1.351(4) .
C10 C11 1.390(4) .
C11 C12 1.375(5) .
C11 H11A 0.9500 .
C12 C13 1.378(5) .
C12 H12A 0.9500 .
C13 C14 1.386(4) .
C13 H13A 0.9500 .
C14 N2 1.336(4) .
C14 H14A 0.9500 .
C15 N3 1.346(4) .
C15 C16 1.386(4) .
C16 C17 1.385(4) .
C16 H16A 0.9500 .
C17 C18 1.359(5) .
C17 H17A 0.9500 .
C18 C19 1.385(4) .
C18 H18A 0.9500 .
C19 N3 1.345(4) .
C19 H19A 0.9500 .
O2 S1 1.423(3) .
O3 S1 1.420(2) .
O4 S1 1.423(2) .
S1 C20 1.768(6) .
C20 F5 1.337(4) .
C20 F4 1.341(3) .
C20 F6 1.343(3) .
O2' S1' 1.424(3) .
O3' S1' 1.417(3) .
O4' S1' 1.424(3) .
S1' C20' 1.765(6) .
C20' F5' 1.334(4) .
C20' F4' 1.340(4) .
C20' F6' 1.341(4) .

loop_
_geom_hbond_atom_site_label_D
_geom_hbond_atom_site_label_H
_geom_hbond_atom_site_label_A
_geom_hbond_distance_DH
_geom_hbond_distance_HA
_geom_hbond_distance_DA
_geom_hbond_angle_DHA
N1 H1B O4 0.88 1.98 2.777(5) 150.4
N1 H1B O4' 0.88 2.10 2.959(6) 166.5

loop_
_geom_torsion_atom_site_label_1
_geom_torsion_atom_site_label_2
_geom_torsion_atom_site_label_3
_geom_torsion_atom_site_label_4
_geom_torsion
_geom_torsion_site_symmetry_1
C10 C1 N1 C2 62.5(3) .
C15 C1 N1 C2 -70.6(3) .
C1 N1 C2 O1 2.3(4) .
C1 N1 C2 C3 -175.8(2) .
N1 C2 O1 Fe1 4.4(4) .
C3 C2 O1 Fe1 -177.58(17) .
O1 Fe1 O1 C2 -171(14) 2_556
N2 Fe1 O1 C2 132.9(3) 2_556
N2 Fe1 O1 C2 -47.1(3) .
N3 Fe1 O1 C2 37.1(3) .
N3 Fe1 O1 C2 -142.9(3) 2_556
O1 C2 C3 C4 -147.3(2) .
N1 C2 C3 C4 30.9(3) .
O1 C2 C3 C8 29.0(3) .
N1 C2 C3 C8 -152.8(3) .
C8 C3 C4 C5 3.4(3) .
C2 C3 C4 C5 179.5(2) .
C3 C4 C5 C6 0.0(2) .
C4 C5 C6 C7 -2.5(3) .
C4 C5 C6 C9 -179.7(2) .
C5 C6 C7 C8 1.8(3) .
C9 C6 C7 C8 178.9(3) .
C6 C7 C8 C3 1.4(3) .
C4 C3 C8 C7 -4.0(4) .
C2 C3 C8 C7 179.7(3) .
C5 C6 C9 F3 175.1(2) .
C7 C6 C9 F3 -2.0(4) .
C5 C6 C9 F1 -61.8(3) .
C7 C6 C9 F1 121.1(3) .
C5 C6 C9 F2 55.8(3) .
C7 C6 C9 F2 -121.3(3) .
N1 C1 C10 N2 -82.3(3) .
C15 C1 C10 N2 50.7(3) .
N1 C1 C10 C11 99.1(3) .
C15 C1 C10 C11 -128.0(3) .
N2 C10 C11 C12 -0.7(5) .
C1 C10 C11 C12 177.9(3) .
C10 C11 C12 C13 -0.6(5) .
C11 C12 C13 C14 1.4(5) .
C12 C13 C14 N2 -0.9(5) .
C13 C14 N2 C10 -0.4(4) .
C13 C14 N2 Fe1 174.5(2) .
C11 C10 N2 C14 1.3(4) .
C1 C10 N2 C14 -177.4(3) .
C11 C10 N2 Fe1 -173.6(2) .
C1 C10 N2 Fe1 7.7(3) .
O1 Fe1 N2 C14 53.1(2) 2_556
O1 Fe1 N2 C14 -126.9(2) .
N2 Fe1 N2 C14 25(11) 2_556
N3 Fe1 N2 C14 143.4(2) .
N3 Fe1 N2 C14 -36.6(2) 2_556
O1 Fe1 N2 C10 -132.0(2) 2_556
O1 Fe1 N2 C10 48.0(2) .
N2 Fe1 N2 C10 -160(11) 2_556
N3 Fe1 N2 C10 -41.8(2) .
N3 Fe1 N2 C10 138.2(2) 2_556
N1 C1 C15 N3 74.4(3) .
C10 C1 C15 N3 -58.5(3) .
N1 C1 C15 C16 -107.5(3) .
C10 C1 C15 C16 119.6(3) .
N3 C15 C16 C17 0.0(5) .
C1 C15 C16 C17 -178.1(3) .
C15 C16 C17 C18 -0.4(5) .
C16 C17 C18 C19 0.9(5) .
C17 C18 C19 N3 -1.1(5) .
C16 C15 N3 C19 -0.1(4) .
C1 C15 N3 C19 178.0(3) .
C16 C15 N3 Fe1 -172.5(2) .
C1 C15 N3 Fe1 5.6(3) .
C18 C19 N3 C15 0.7(4) .
C18 C19 N3 Fe1 173.3(2) .
O1 Fe1 N3 C15 125.8(2) 2_556
O1 Fe1 N3 C15 -54.2(2) .
N2 Fe1 N3 C15 -145.3(2) 2_556
N2 Fe1 N3 C15 34.7(2) .
N3 Fe1 N3 C15 -98(4) 2_556
O1 Fe1 N3 C19 -46.5(2) 2_556
O1 Fe1 N3 C19 133.5(2) .
N2 Fe1 N3 C19 42.4(2) 2_556
N2 Fe1 N3 C19 -137.6(2) .
N3 Fe1 N3 C19 89(4) 2_556
O3 S1 C20 F5 55.6(4) .
O2 S1 C20 F5 175.8(4) .
O4 S1 C20 F5 -64.6(4) .
O3 S1 C20 F4 177.0(3) .
O2 S1 C20 F4 -62.8(4) .
O4 S1 C20 F4 56.8(4) .
O3 S1 C20 F6 -63.5(4) .
O2 S1 C20 F6 56.7(4) .
O4 S1 C20 F6 176.3(4) .
O3' S1' C20' F5' 65.6(5) .
O4' S1' C20' F5' -54.6(5) .
O2' S1' C20' F5' -173.5(5) .
O3' S1' C20' F4' -174.3(5) .
O4' S1' C20' F4' 65.5(5) .
O2' S1' C20' F4' -53.4(5) .
O3' S1' C20' F6' -55.4(5) .
O4' S1' C20' F6' -175.6(5) .
O2' S1' C20' F6' 65.5(5) .
